data_1001818
loop_
_publ_author_name
'Robert, J L'
'Gasperin, M'

_publ_section_title
;
Crystal Structure Refinement of Hendricksite, a Zn- and Mn-rich
Trioctahedral Potassium Mica: a Contribution to the Crystal Chemistry
of Zinc-Bearing Minerals
;
_journal_coden_ASTM TTMMDZ
_journal_name_full
;
TMPM. Tschermaks Mineralogische und Petrographische Mitteilungen (1979-)
;
_journal_page_first 1
_journal_page_last 14
_journal_paper_doi 10.1007/BF01082453
_journal_volume 34
_journal_year 1985
_chemical_compound_source 'from Franklin Furnace, New Jersey, USA'
_chemical_formula_structural
;(K.89 Na.10 Ba.04) (Mg1.57 Zn.54 Mn.40 Fe.25 Al.07 Ti.07 Cr.01) (Si2.92
 Al1.08) O10 (O H)2
;
_chemical_formula_sum
;Al1.15 Ba0.04 Cr0.01 Fe0.25 H2 K0.89 Mg1.57 Mn0.4 Na0.1 O12 Si2.92 Ti0.07
 Zn0.54
;
_chemical_name_mineral 'Hendricksite 1M'
_chemical_name_systematic
;
Potassium sodium barium magnesium zinc manganese iron aluminium
titanium chromium silicon oxide hydroxide *
;
_space_group_IT_number 12
_symmetry_cell_setting monoclinic
_symmetry_Int_Tables_number 12
_symmetry_space_group_name_Hall '-C 2y'
_symmetry_space_group_name_H-M 'C 1 2/m 1'
_cell_angle_alpha 90
_cell_angle_beta 100.07(2)
_cell_angle_gamma 90
_cell_formula_units_Z 2
_cell_length_a 5.340(2)
_cell_length_b 9.524(2)
_cell_length_c 10.235(3)
_cell_volume 512.5
_exptl_crystal_density_meas 3.4
_refine_ls_R_factor_all 0.072
_cod_original_formula_sum
;
H2 Al1.15 Ba.04 Cr.01 Fe.25 K.89 Mg1.57 Mn.4 Na.1 O12 Si2.92 Ti.07 Zn.54
;
_cod_database_code 1001818

loop_
_symmetry_equiv_pos_as_xyz
x,y,z
x,-y,z
-x,-y,-z
-x,y,-z
1/2+x,1/2+y,z
1/2+x,1/2-y,z
1/2-x,1/2-y,-z
1/2-x,1/2+y,-z

loop_
_atom_site_aniso_label
_atom_site_aniso_B_11
_atom_site_aniso_B_12
_atom_site_aniso_B_13
_atom_site_aniso_B_22
_atom_site_aniso_B_23
_atom_site_aniso_B_33
K1 2.36(17) 0. 0.64(15) 2.53(17) 0. 2.44(20)
Na1 2.36(17) 0. 0.64(15) 2.53(17) 0. 2.44(20)
Mg1 0.07(11) 0. 0.15(11) 0.31(10) 0. 0.61(12)
Zn1 0.07(11) 0. 0.15(11) 0.31(10) 0. 0.61(12)
Mn1 0.07(11) 0. 0.15(11) 0.31(10) 0. 0.61(12)
Fe1 0.07(11) 0. 0.15(11) 0.31(10) 0. 0.61(12)
Ti1 0.07(11) 0. 0.15(11) 0.31(10) 0. 0.61(12)
Al1 0.07(11) 0. 0.15(11) 0.31(10) 0. 0.61(12)
Cr1 0.07(11) 0. 0.15(11) 0.31(10) 0. 0.61(12)
Mg2 0.08(7) 0. 0.08(6) 0.24(7) 0. 0.65(8)
Zn2 0.08(7) 0. 0.08(6) 0.24(7) 0. 0.65(8)
Mn2 0.08(7) 0. 0.08(6) 0.24(7) 0. 0.65(8)
Fe2 0.08(7) 0. 0.08(6) 0.24(7) 0. 0.65(8)
Ti2 0.08(7) 0. 0.08(6) 0.24(7) 0. 0.65(8)
Al2 0.08(7) 0. 0.08(6) 0.24(7) 0. 0.65(8)
Cr2 0.08(7) 0. 0.08(6) 0.24(7) 0. 0.65(8)
Si1 0.46(7) -0.10(8) 0.23(6) 0.62(7) .00(7) 0.77(8)
Al3 0.46(7) -0.10(8) 0.23(6) 0.62(7) .00(7) 0.77(8)
O1 1.48(23) -0.37(21) 0.66(19) 2.36(27) -0.26(22) 1.18(24)
O2 2.19(37) 0. 0.23(32) 1.71(30) 0. 1.22(41)
O3 0.49(17) -0.21(18) .0(2) 0.75(21) -0.07(19) 0.77(20)

loop_
_atom_site_label
_atom_site_type_symbol
_atom_site_symmetry_multiplicity
_atom_site_Wyckoff_symbol
_atom_site_fract_x
_atom_site_fract_y
_atom_site_fract_z
_atom_site_occupancy
_atom_site_attached_hydrogens
_atom_site_calc_flag
K1 K1+ 2 a 0. 0. 0. 0.89 0 d
Na1 Na1+ 2 a 0. 0. 0. 0.1 0 d
Ba1 Ba2+ 2 ? -1. -1. -1. 0.04 0 dum
Mg1 Mg2+ 2 d 0. 0.5 0.5 0.524 0 d
Zn1 Zn2+ 2 d 0. 0.5 0.5 0.18 0 d
Mn1 Mn2+ 2 d 0. 0.5 0.5 0.1334 0 d
Fe1 Fe2+ 2 d 0. 0.5 0.5 0.084 0 d
Ti1 Ti4+ 2 d 0. 0.5 0.5 0.024 0 d
Al1 Al3+ 2 d 0. 0.5 0.5 0.0192 0 d
Cr1 Cr3+ 2 d 0. 0.5 0.5 0.002 0 d
Mg2 Mg2+ 4 h 0. 0.8317(2) 0.5 0.524 0 d
Zn2 Zn2+ 4 h 0. 0.8317(2) 0.5 0.18 0 d
Mn2 Mn2+ 4 h 0. 0.8317(2) 0.5 0.1334 0 d
Fe2 Fe2+ 4 h 0. 0.8317(2) 0.5 0.084 0 d
Ti2 Ti4+ 4 h 0. 0.8317(2) 0.5 0.024 0 d
Al2 Al3+ 4 h 0. 0.8317(2) 0.5 0.0192 0 d
Cr2 Cr3+ 4 h 0. 0.8317(2) 0.5 0.002 0 d
Si1 Si4+ 8 j 0.5750(4) 0.1668(2) 0.2252(2) 0.73 0 d
Al3 Al3+ 8 j 0.5750(4) 0.1668(2) 0.2252(2) 0.27 0 d
O1 O2- 8 j 0.8242(10) 0.2331(7) 0.1674(6) 1. 0 d
O2 O2- 4 i 0.5211(17) 0. 0.1671(9) 1. 0 d
O3 O2- 8 j 0.6313(9) 0.1663(6) 0.3898(5) 1. 0 d
O4 O2- 4 i 0.1297(13) 0. 0.3949(8) 1. 1 d
H1 H1+ 4 ? -1. -1. -1. 1. 0 dum

loop_
_atom_type_symbol
_atom_type_oxidation_number
K1+ 1.000
Na1+ 1.000
Ba2+ 2.000
Mg2+ 2.000
Zn2+ 2.000
Mn2+ 2.000
Fe2+ 2.000
Ti4+ 4.000
Al3+ 3.000
Cr3+ 3.000
Si4+ 4.000
O2- -2.000
H1+ 1.000
